data_7246467
loop_
_publ_author_name
'Angevine, Devin J.'
'Mitchell, Travis'
'Zhang, Xiaotong'
'Benedict, Jason B.'

_publ_section_title
;
 Unusual single crystal to single crystal phase transition of a nicotine
 salt monitored using temperature dependent single crystal X-ray
 diffraction
;
_journal_issue 15
_journal_name_full CrystEngComm
_journal_page_first 2181
_journal_page_last 2184
_journal_paper_doi 10.1039/D3CE00042G
_journal_volume 25
_journal_year 2023
_chemical_absolute_configuration rm
_chemical_formula_moiety 'C10 H15 N2, C7 H5 O4'
_chemical_formula_sum 'C17 H20 N2 O4'
_chemical_formula_weight 316.35
_chemical_name_systematic 'Salt 7 (293 K)'
_space_group_crystal_system monoclinic
_space_group_IT_number 4
_space_group_name_Hall 'P 2yb'
_space_group_name_H-M_alt 'P 1 21 1'
_atom_sites_solution_hydrogens mixed
_atom_sites_solution_primary dual
_audit_creation_date 2022-11-30
_audit_creation_method
;
Olex2 1.5
(compiled 2021.12.09 svn.r5202d8cf for OlexSys, GUI svn.r6439)
;
_audit_update_record
;
2022-12-28 deposited with the CCDC.	2023-03-17 downloaded from the CCDC.
;
_cell_angle_alpha 90
_cell_angle_beta 108.980(2)
_cell_angle_gamma 90
_cell_formula_units_Z 2
_cell_length_a 7.7196(5)
_cell_length_b 11.7045(7)
_cell_length_c 9.4241(6)
_cell_measurement_reflns_used 2974
_cell_measurement_temperature 293
_cell_measurement_theta_max 21.47
_cell_measurement_theta_min 2.29
_cell_volume 805.21(9)
_computing_cell_refinement 'SAINT V8.38A (?, 2016)'
_computing_data_reduction 'SAINT V8.38A (?, 2016)'
_computing_molecular_graphics 'Olex2 1.5 (Dolomanov et al., 2009)'
_computing_publication_material 'Olex2 1.5 (Dolomanov et al., 2009)'
_computing_structure_refinement 'SHELXL 2018/3 (Sheldrick, 2015)'
_computing_structure_solution 'XT (Sheldrick, 2015)'
_diffrn_ambient_temperature 293.00
_diffrn_measured_fraction_theta_full 1.000
_diffrn_measured_fraction_theta_max 0.993
_diffrn_measurement_device_type 'Bruker APEX-II CCD'
_diffrn_measurement_method '\f and \w scans'
_diffrn_radiation_type MoK\a
_diffrn_radiation_wavelength 0.71073
_diffrn_reflns_av_R_equivalents 0.0290
_diffrn_reflns_av_unetI/netI 0.0248
_diffrn_reflns_Laue_measured_fraction_full 1.000
_diffrn_reflns_Laue_measured_fraction_max 0.993
_diffrn_reflns_limit_h_max 10
_diffrn_reflns_limit_h_min -10
_diffrn_reflns_limit_k_max 15
_diffrn_reflns_limit_k_min -15
_diffrn_reflns_limit_l_max 12
_diffrn_reflns_limit_l_min -12
_diffrn_reflns_number 16130
_diffrn_reflns_point_group_measured_fraction_full 1.000
_diffrn_reflns_point_group_measured_fraction_max 0.992
_diffrn_reflns_theta_full 25.242
_diffrn_reflns_theta_max 28.412
_diffrn_reflns_theta_min 2.285
_exptl_absorpt_coefficient_mu 0.094
_exptl_absorpt_correction_T_max 0.7457
_exptl_absorpt_correction_T_min 0.6847
_exptl_absorpt_correction_type multi-scan
_exptl_absorpt_process_details
;
SADABS-2016/2 (Bruker,2016/2) was used for absorption correction.
wR2(int) was 0.1526 before and 0.0411 after correction.
The Ratio of minimum to maximum transmission is 0.9182.
The \l/2 correction factor is Not present.
;
_exptl_crystal_colour 'clear colourless'
_exptl_crystal_colour_lustre clear
_exptl_crystal_colour_primary colourless
_exptl_crystal_density_diffrn 1.305
_exptl_crystal_description block
_exptl_crystal_F_000 336
_exptl_crystal_size_max 0.22
_exptl_crystal_size_mid 0.15
_exptl_crystal_size_min 0.06
_refine_diff_density_max 0.094
_refine_diff_density_min -0.130
_refine_diff_density_rms 0.027
_refine_ls_extinction_method none
_refine_ls_goodness_of_fit_ref 1.045
_refine_ls_hydrogen_treatment mixed
_refine_ls_matrix_type full
_refine_ls_number_parameters 219
_refine_ls_number_reflns 4019
_refine_ls_number_restraints 1
_refine_ls_restrained_S_all 1.045
_refine_ls_R_factor_all 0.0569
_refine_ls_R_factor_gt 0.0405
_refine_ls_shift/su_max 0.000
_refine_ls_shift/su_mean 0.000
_refine_ls_structure_factor_coef Fsqd
_refine_ls_weighting_details 'w=1/[\s^2^(Fo^2^)+(0.0563P)^2^+0.0145P] where P=(Fo^2^+2Fc^2^)/3'
_refine_ls_weighting_scheme calc
_refine_ls_wR_factor_gt 0.1007
_refine_ls_wR_factor_ref 0.1107
_reflns_Friedel_coverage 0.905
_reflns_Friedel_fraction_full 1.000
_reflns_Friedel_fraction_max 0.990
_reflns_number_gt 3041
_reflns_number_total 4019
_reflns_threshold_expression 'I > 2\s(I)'
_cod_data_source_file d3ce00042g2.cif
_cod_data_source_block HT_Salt
_cod_depositor_comments 'Adding full bibliography for 7246467--7246468.cif.'
_cod_database_code 7246467
_shelx_shelxl_version_number 2018/3
_shelx_space_group_comment
;
The symmetry employed for this shelxl refinement is uniquely defined
by the following loop, which should always be used as a source of
symmetry information in preference to the above space-group names.
They are only intended as comments.
;
_olex2_refinement_description
;
1. Fixed Uiso
 At 1.2 times of:
  All C(H) groups, {H7A,H7B} of C7, {H9A,H9B} of C9, {H8A,H8B} of C8
 At 1.5 times of:
  All C(H,H,H) groups, {H3A,H4} of C14
2.a Ternary CH refined with riding coordinates:
 C6(H6)
2.b Secondary CH2 refined with riding coordinates:
 C9(H9A,H9B), C7(H7A,H7B), C8(H8A,H8B)
2.c Aromatic/amide H refined with riding coordinates:
 C5(H5), C16(H16), C1(H1A), C3(H3), C2(H2), C15(H15), C14(H14)
2.d Idealised Me refined as rotating group:
 C10(H10A,H10B,H10C)
;
_olex2_submission_special_instructions 'No special instructions were received'

loop_
_space_group_symop_operation_xyz
'x, y, z'
'-x, y+1/2, -z'

loop_
_atom_site_label
_atom_site_type_symbol
_atom_site_fract_x
_atom_site_fract_y
_atom_site_fract_z
_atom_site_U_iso_or_equiv
_atom_site_adp_type
_atom_site_occupancy
_atom_site_site_symmetry_order
_atom_site_calc_flag
_atom_site_refinement_flags_posn
_atom_site_refinement_flags_adp
_atom_site_refinement_flags_occupancy
_atom_site_disorder_assembly
_atom_site_disorder_group
O1 O 0.4632(2) 0.49824(14) 0.28949(18) 0.0535(4) Uani 1 1 d . . . . .
N1 N 0.2580(3) 0.42800(17) 0.4568(2) 0.0513(5) Uani 1 1 d . . . . .
O2 O 0.2009(3) 0.5576(2) 0.1289(3) 0.0789(6) Uani 1 1 d . . . . .
O3 O 0.7652(3) 0.5660(2) 0.2693(3) 0.0764(6) Uani 1 1 d . . . . .
C11 C 0.3720(3) 0.5569(2) 0.1759(3) 0.0489(5) Uani 1 1 d . . . . .
O4 O 0.1983(4) 0.6945(3) -0.0783(3) 0.1116(11) Uani 1 1 d . . . . .
C4 C 0.5628(3) 0.3776(2) 0.6491(3) 0.0510(6) Uani 1 1 d . . . . .
C12 C 0.4756(3) 0.6262(2) 0.0995(2) 0.0474(5) Uani 1 1 d . . . . .
N2 N 0.8747(3) 0.3989(3) 0.6523(3) 0.0761(7) Uani 1 1 d . . . . .
C5 C 0.7004(4) 0.3699(3) 0.5843(3) 0.0608(7) Uani 1 1 d . . . . .
H5 H 0.668518 0.342639 0.486513 0.073 Uiso 1 1 calc R U . . .
C13 C 0.6669(3) 0.6296(2) 0.1511(3) 0.0548(6) Uani 1 1 d . . . . .
C6 C 0.3693(4) 0.3402(2) 0.5675(3) 0.0548(6) Uani 1 1 d . . . . .
H6 H 0.308281 0.326057 0.642168 0.066 Uiso 1 1 calc R U . . .
C17 C 0.3822(4) 0.6940(3) -0.0252(3) 0.0693(8) Uani 1 1 d . . . . .
C16 C 0.4776(7) 0.7629(3) -0.0929(4) 0.0904(11) Uani 1 1 d . . . . .
H16 H 0.415145 0.807019 -0.175879 0.108 Uiso 1 1 calc R U . . .
C9 C 0.0906(4) 0.3642(3) 0.3601(4) 0.0699(8) Uani 1 1 d . . . . .
H9A H -0.012546 0.377140 0.395430 0.084 Uiso 1 1 calc R U . . .
H9B H 0.057456 0.389167 0.256532 0.084 Uiso 1 1 calc R U . . .
C1 C 0.9168(5) 0.4366(3) 0.7916(4) 0.0796(9) Uani 1 1 d . . . . .
H1A H 1.037827 0.456931 0.841548 0.095 Uiso 1 1 calc R U . . .
C3 C 0.6145(4) 0.4181(3) 0.7944(3) 0.0706(8) Uani 1 1 d . . . . .
H3 H 0.528195 0.425479 0.843442 0.085 Uiso 1 1 calc R U . . .
C7 C 0.3428(4) 0.2357(2) 0.4675(4) 0.0741(8) Uani 1 1 d . . . . .
H7A H 0.420572 0.239379 0.404885 0.089 Uiso 1 1 calc R U . . .
H7B H 0.370466 0.166288 0.526886 0.089 Uiso 1 1 calc R U . . .
C10 C 0.2150(4) 0.5337(3) 0.5232(4) 0.0768(9) Uani 1 1 d . . . . .
H10A H 0.141613 0.515681 0.585094 0.115 Uiso 1 1 calc R U . . .
H10B H 0.148714 0.584768 0.444582 0.115 Uiso 1 1 calc R U . . .
H10C H 0.326765 0.569483 0.583065 0.115 Uiso 1 1 calc R U . . .
C2 C 0.7941(5) 0.4476(3) 0.8662(4) 0.0857(10) Uani 1 1 d . . . . .
H2 H 0.830904 0.474531 0.964388 0.103 Uiso 1 1 calc R U . . .
C15 C 0.6649(7) 0.7658(3) -0.0370(4) 0.0893(11) Uani 1 1 d . . . . .
H15 H 0.728142 0.813956 -0.081481 0.107 Uiso 1 1 calc R U . . .
C8 C 0.1429(5) 0.2398(3) 0.3733(5) 0.0913(11) Uani 1 1 d . . . . .
H8A H 0.124818 0.207176 0.274932 0.110 Uiso 1 1 calc R U . . .
H8B H 0.069272 0.197500 0.421337 0.110 Uiso 1 1 calc R U . . .
C14 C 0.7617(5) 0.7000(3) 0.0824(4) 0.0777(9) Uani 1 1 d . . . . .
H14 H 0.889072 0.702252 0.117202 0.093 Uiso 1 1 calc R U . . .
H3A H 0.679(6) 0.527(4) 0.299(5) 0.117 Uiso 1 1 d . U . . .
H4 H 0.155(6) 0.644(4) -0.010(5) 0.117 Uiso 1 1 d . U . . .
H1 H 0.325(4) 0.447(3) 0.398(3) 0.068(8) Uiso 1 1 d . . . . .

loop_
_atom_site_aniso_label
_atom_site_aniso_U_11
_atom_site_aniso_U_22
_atom_site_aniso_U_33
_atom_site_aniso_U_23
_atom_site_aniso_U_13
_atom_site_aniso_U_12
O1 0.0555(9) 0.0554(9) 0.0507(9) 0.0100(8) 0.0187(7) 0.0011(7)
N1 0.0417(10) 0.0523(11) 0.0643(12) 0.0114(10) 0.0231(9) 0.0035(9)
O2 0.0450(10) 0.0910(15) 0.0911(14) 0.0186(12) 0.0088(9) -0.0078(10)
O3 0.0478(10) 0.0849(14) 0.0973(15) 0.0276(13) 0.0247(10) 0.0154(10)
C11 0.0498(13) 0.0459(11) 0.0501(12) -0.0001(10) 0.0152(10) -0.0019(10)
O4 0.0863(17) 0.115(2) 0.0932(18) 0.0434(17) -0.0257(14) -0.0095(15)
C4 0.0541(13) 0.0514(13) 0.0464(12) 0.0108(10) 0.0145(10) 0.0012(10)
C12 0.0570(13) 0.0426(11) 0.0423(11) -0.0021(9) 0.0159(9) -0.0012(10)
N2 0.0539(14) 0.0953(19) 0.0739(16) 0.0094(14) 0.0138(11) -0.0007(13)
C5 0.0572(15) 0.0743(17) 0.0497(13) 0.0049(12) 0.0158(11) 0.0023(13)
C13 0.0580(15) 0.0506(13) 0.0643(15) -0.0016(12) 0.0316(12) 0.0034(11)
C6 0.0558(14) 0.0579(14) 0.0533(13) 0.0171(11) 0.0216(11) -0.0017(11)
C17 0.0812(19) 0.0637(16) 0.0506(14) 0.0087(12) 0.0046(13) -0.0041(15)
C16 0.136(3) 0.070(2) 0.0624(18) 0.0197(16) 0.028(2) -0.011(2)
C9 0.0428(13) 0.0795(19) 0.0819(19) 0.0114(16) 0.0126(13) -0.0060(13)
C1 0.0646(18) 0.082(2) 0.074(2) 0.0004(17) -0.0025(15) -0.0070(16)
C3 0.0768(19) 0.0835(19) 0.0526(15) -0.0010(14) 0.0226(14) 0.0064(16)
C7 0.0712(18) 0.0507(15) 0.086(2) 0.0122(14) 0.0053(15) -0.0049(13)
C10 0.0680(18) 0.0666(18) 0.108(2) 0.0002(16) 0.0454(18) 0.0095(13)
C2 0.093(2) 0.091(2) 0.0566(16) -0.0154(16) 0.0024(16) 0.0006(19)
C15 0.138(4) 0.072(2) 0.082(2) 0.0064(18) 0.069(2) -0.017(2)
C8 0.0681(19) 0.074(2) 0.112(3) 0.0170(19) 0.0011(18) -0.0143(16)
C14 0.080(2) 0.0717(18) 0.101(2) -0.0013(18) 0.0562(18) -0.0079(17)

loop_
_atom_type_symbol
_atom_type_description
_atom_type_scat_dispersion_real
_atom_type_scat_dispersion_imag
_atom_type_scat_source
C C 0.0033 0.0016 'International Tables Vol C Tables 4.2.6.8 and 6.1.1.4'
H H 0.0000 0.0000 'International Tables Vol C Tables 4.2.6.8 and 6.1.1.4'
N N 0.0061 0.0033 'International Tables Vol C Tables 4.2.6.8 and 6.1.1.4'
O O 0.0106 0.0060 'International Tables Vol C Tables 4.2.6.8 and 6.1.1.4'

loop_
_geom_angle_atom_site_label_1
_geom_angle_atom_site_label_2
_geom_angle_atom_site_label_3
_geom_angle
_geom_angle_site_symmetry_1
_geom_angle_site_symmetry_3
_geom_angle_publ_flag
C6 N1 H1 106(2) . . ?
C9 N1 C6 105.1(2) . . ?
C9 N1 H1 107.6(19) . . ?
C10 N1 C6 115.7(2) . . ?
C10 N1 C9 113.9(2) . . ?
C10 N1 H1 108(2) . . ?
C13 O3 H3A 105(3) . . ?
O1 C11 C12 117.8(2) . . ?
O2 C11 O1 122.2(2) . . ?
O2 C11 C12 120.0(2) . . ?
C17 O4 H4 107(2) . . ?
C5 C4 C6 122.0(2) . . ?
C3 C4 C5 116.3(2) . . ?
C3 C4 C6 121.7(2) . . ?
C13 C12 C11 121.5(2) . . ?
C13 C12 C17 118.2(2) . . ?
C17 C12 C11 120.3(2) . . ?
C1 N2 C5 116.5(3) . . ?
C4 C5 H5 117.7 . . ?
N2 C5 C4 124.7(3) . . ?
N2 C5 H5 117.7 . . ?
O3 C13 C12 121.3(2) . . ?
O3 C13 C14 118.1(3) . . ?
C14 C13 C12 120.7(3) . . ?
N1 C6 H6 108.1 . . ?
C4 C6 N1 113.59(19) . . ?
C4 C6 H6 108.1 . . ?
C4 C6 C7 117.6(2) . . ?
C7 C6 N1 100.8(2) . . ?
C7 C6 H6 108.1 . . ?
O4 C17 C12 120.4(3) . . ?
O4 C17 C16 118.9(3) . . ?
C16 C17 C12 120.6(3) . . ?
C17 C16 H16 120.3 . . ?
C15 C16 C17 119.5(3) . . ?
C15 C16 H16 120.3 . . ?
N1 C9 H9A 110.6 . . ?
N1 C9 H9B 110.6 . . ?
H9A C9 H9B 108.7 . . ?
C8 C9 N1 105.9(2) . . ?
C8 C9 H9A 110.6 . . ?
C8 C9 H9B 110.6 . . ?
N2 C1 H1A 118.0 . . ?
N2 C1 C2 124.0(3) . . ?
C2 C1 H1A 118.0 . . ?
C4 C3 H3 120.2 . . ?
C2 C3 C4 119.7(3) . . ?
C2 C3 H3 120.2 . . ?
C6 C7 H7A 110.9 . . ?
C6 C7 H7B 110.9 . . ?
H7A C7 H7B 108.9 . . ?
C8 C7 C6 104.2(3) . . ?
C8 C7 H7A 110.9 . . ?
C8 C7 H7B 110.9 . . ?
N1 C10 H10A 109.5 . . ?
N1 C10 H10B 109.5 . . ?
N1 C10 H10C 109.5 . . ?
H10A C10 H10B 109.5 . . ?
H10A C10 H10C 109.5 . . ?
H10B C10 H10C 109.5 . . ?
C1 C2 C3 118.9(3) . . ?
C1 C2 H2 120.5 . . ?
C3 C2 H2 120.5 . . ?
C16 C15 H15 119.0 . . ?
C14 C15 C16 122.0(3) . . ?
C14 C15 H15 119.0 . . ?
C9 C8 C7 106.0(3) . . ?
C9 C8 H8A 110.5 . . ?
C9 C8 H8B 110.5 . . ?
C7 C8 H8A 110.5 . . ?
C7 C8 H8B 110.5 . . ?
H8A C8 H8B 108.7 . . ?
C13 C14 H14 120.5 . . ?
C15 C14 C13 119.1(3) . . ?
C15 C14 H14 120.5 . . ?

loop_
_geom_bond_atom_site_label_1
_geom_bond_atom_site_label_2
_geom_bond_distance
_geom_bond_site_symmetry_2
_geom_bond_publ_flag
O1 C11 1.274(3) . ?
N1 C6 1.517(3) . ?
N1 C9 1.514(3) . ?
N1 C10 1.471(4) . ?
N1 H1 0.90(3) . ?
O2 C11 1.249(3) . ?
O3 C13 1.349(3) . ?
O3 H3A 0.92(5) . ?
C11 C12 1.480(3) . ?
O4 C17 1.343(4) . ?
O4 H4 1.01(5) . ?
C4 C5 1.390(4) . ?
C4 C6 1.505(4) . ?
C4 C3 1.379(4) . ?
C12 C13 1.397(3) . ?
C12 C17 1.407(4) . ?
N2 C5 1.332(4) . ?
N2 C1 1.322(4) . ?
C5 H5 0.9300 . ?
C13 C14 1.394(4) . ?
C6 H6 0.9800 . ?
C6 C7 1.517(4) . ?
C17 C16 1.381(5) . ?
C16 H16 0.9300 . ?
C16 C15 1.369(6) . ?
C9 H9A 0.9700 . ?
C9 H9B 0.9700 . ?
C9 C8 1.504(5) . ?
C1 H1A 0.9300 . ?
C1 C2 1.357(5) . ?
C3 H3 0.9300 . ?
C3 C2 1.375(5) . ?
C7 H7A 0.9700 . ?
C7 H7B 0.9700 . ?
C7 C8 1.511(4) . ?
C10 H10A 0.9600 . ?
C10 H10B 0.9600 . ?
C10 H10C 0.9600 . ?
C2 H2 0.9300 . ?
C15 H15 0.9300 . ?
C15 C14 1.367(5) . ?
C8 H8A 0.9700 . ?
C8 H8B 0.9700 . ?
C14 H14 0.9300 . ?

loop_
_geom_hbond_atom_site_label_D
_geom_hbond_atom_site_label_H
_geom_hbond_atom_site_label_A
_geom_hbond_distance_DH
_geom_hbond_distance_HA
_geom_hbond_distance_DA
_geom_hbond_angle_DHA
_geom_hbond_site_symmetry_A
_geom_hbond_publ_flag
C7 H7B O1 0.97 2.66 3.603(3) 164.6 2_646 yes
C8 H8A O4 0.97 2.58 3.192(4) 120.9 2_545 yes
O3 H3A O1 0.92(5) 1.68(5) 2.528(3) 152(4) . yes
O4 H4 O2 1.01(5) 1.60(5) 2.521(4) 149(4) . yes
N1 H1 O1 0.90(3) 1.80(3) 2.701(3) 175(3) . yes

loop_
_geom_torsion_atom_site_label_1
_geom_torsion_atom_site_label_2
_geom_torsion_atom_site_label_3
_geom_torsion_atom_site_label_4
_geom_torsion
_geom_torsion_site_symmetry_1
_geom_torsion_site_symmetry_2
_geom_torsion_site_symmetry_3
_geom_torsion_site_symmetry_4
_geom_torsion_publ_flag
O1 C11 C12 C13 -1.3(3) . . . . ?
O1 C11 C12 C17 -179.1(2) . . . . ?
N1 C6 C7 C8 -41.4(3) . . . . ?
N1 C9 C8 C7 -4.2(4) . . . . ?
O2 C11 C12 C13 178.5(2) . . . . ?
O2 C11 C12 C17 0.7(4) . . . . ?
O3 C13 C14 C15 -179.6(3) . . . . ?
C11 C12 C13 O3 2.7(4) . . . . ?
C11 C12 C13 C14 -176.6(2) . . . . ?
C11 C12 C17 O4 -1.5(4) . . . . ?
C11 C12 C17 C16 177.0(3) . . . . ?
O4 C17 C16 C15 178.0(3) . . . . ?
C4 C6 C7 C8 -165.4(2) . . . . ?
C4 C3 C2 C1 0.4(5) . . . . ?
C12 C13 C14 C15 -0.2(5) . . . . ?
C12 C17 C16 C15 -0.5(5) . . . . ?
N2 C1 C2 C3 -0.1(6) . . . . ?
C5 C4 C6 N1 -80.6(3) . . . . ?
C5 C4 C6 C7 36.7(3) . . . . ?
C5 C4 C3 C2 -0.3(4) . . . . ?
C5 N2 C1 C2 -0.4(5) . . . . ?
C13 C12 C17 O4 -179.4(3) . . . . ?
C13 C12 C17 C16 -0.9(4) . . . . ?
C6 N1 C9 C8 -22.0(3) . . . . ?
C6 C4 C5 N2 -178.2(3) . . . . ?
C6 C4 C3 C2 177.7(3) . . . . ?
C6 C7 C8 C9 28.7(4) . . . . ?
C17 C12 C13 O3 -179.4(2) . . . . ?
C17 C12 C13 C14 1.3(4) . . . . ?
C17 C16 C15 C14 1.7(6) . . . . ?
C16 C15 C14 C13 -1.3(5) . . . . ?
C9 N1 C6 C4 165.7(2) . . . . ?
C9 N1 C6 C7 39.0(3) . . . . ?
C1 N2 C5 C4 0.5(5) . . . . ?
C3 C4 C5 N2 -0.1(4) . . . . ?
C3 C4 C6 N1 101.5(3) . . . . ?
C3 C4 C6 C7 -141.2(3) . . . . ?
C10 N1 C6 C4 -67.8(3) . . . . ?
C10 N1 C6 C7 165.5(2) . . . . ?
C10 N1 C9 C8 -149.6(3) . . . . ?
